data_1000226
loop_
_publ_author_name
'Renaudin, J'
'Samouel, M'
'Leblanc, M'
'Kozak, A de'
'Ferey, G'

_publ_section_title 'Crystal structure of Ba~6~ Zn~7~ F~26~'
_journal_coden_ASTM JSSCBI
_journal_name_full 'Journal of Solid State Chemistry'
_journal_page_first 103
_journal_page_last 110
_journal_paper_doi 10.1016/0022-4596(85)90356-1
_journal_volume 59
_journal_year 1985
_chemical_formula_structural 'Ba6 Zn7 F26'
_chemical_formula_sum 'Ba6 F26 Zn7'
_chemical_name_systematic
;
Barium zinc fluoride (6/7/26) - prepared under pressure of 205 Mpa and
at 673 K
;
_space_group_IT_number 12
_symmetry_cell_setting monoclinic
_symmetry_Int_Tables_number 12
_symmetry_space_group_name_Hall '-C 2y'
_symmetry_space_group_name_H-M 'C 1 2/m 1'
_cell_angle_alpha 90
_cell_angle_beta 128.88(1)
_cell_angle_gamma 90
_cell_formula_units_Z 2
_cell_length_a 19.46(1)
_cell_length_b 5.956(2)
_cell_length_c 12.243(5)
_cell_volume 1104.6
_exptl_crystal_density_meas 5.23(11)
_exptl_crystal_thermal_history 'prepared under pressure of 205 Mpa and at 673 K'
_refine_ls_R_factor_all 0.046
_cod_database_code 1000226

loop_
_symmetry_equiv_pos_as_xyz
x,y,z
x,-y,z
-x,-y,-z
-x,y,-z
1/2+x,1/2+y,z
1/2+x,1/2-y,z
1/2-x,1/2-y,-z
1/2-x,1/2+y,-z

loop_
_atom_site_aniso_label
_atom_site_aniso_U_11
_atom_site_aniso_U_12
_atom_site_aniso_U_13
_atom_site_aniso_U_22
_atom_site_aniso_U_23
_atom_site_aniso_U_33
Ba1 0.0135(4) 0. 0.0084(3) 0.0094(3) 0. 0.0113(3)
Ba2 0.0127(4) 0. 0.0084(3) 0.0166(4) 0. 0.0115(3)
Ba3 0.0127(4) 0. 0.0086(3) 0.0115(3) 0. 0.0137(3)
Zn1 0.0086(10) 0. 0.0044(8) 0.0055(8) 0. 0.0069(8)
Zn2 0.0102(7) 0. 0.0075(6) 0.0076(6) 0. 0.0118(6)
Zn3 0.0140(8) 0. 0.0087(7) 0.0098(6) 0. 0.0112(6)
Zn4 0.0142(7) 0. 0.0076(6) 0.0070(6) 0. 0.0099(6)
F1 0.0183(28) -0.0012(22) 0.0113(24) 0.0104(24) 0.0027(20) 0.0152(25)
F2 0.0171(31) -0.0006(21) 0.0113(27) 0.0113(25) -0.0028(20) 0.0175(28)
F3 0.0246(33) -0.0010(24) 0.0123(27) 0.0112(25) 0.0005(20) 0.0147(26)
F4 0.0564(67) 0.0348(52) 0.0106(42) 0.0569(62) -0.0078(35) 0.0181(35)
F5 0.0103(39) 0. 0.0087(37) 0.0086(34) 0. 0.0236(43)
F6 0.0173(52) 0. 0.0144(47) 0.0701(87) 0. 0.0240(51)
F7 0.0115(44) 0. 0.0086(38) 0.0446(61) 0. 0.0167(41)
F8 0.0129(42) 0. 0.0073(37) 0.0085(35) 0. 0.0199(41)
F9 0.0114(47) 0. 0.0010(42) 0.0372(61) 0. 0.0247(51)

loop_
_atom_site_label
_atom_site_type_symbol
_atom_site_symmetry_multiplicity
_atom_site_Wyckoff_symbol
_atom_site_fract_x
_atom_site_fract_y
_atom_site_fract_z
_atom_site_occupancy
_atom_site_attached_hydrogens
_atom_site_calc_flag
Ba1 Ba2+ 4 i 0.1475(1) 0. 0.1522(1) 1. 0 d
Ba2 Ba2+ 4 i 0.1433(1) 0.5 0.4043(1) 1. 0 d
Ba3 Ba2+ 4 i 0.3437(1) 0. 0.1054(1) 1. 0 d
Zn1 Zn2+ 2 b 0. 0.5 0. 1. 0 d
Zn2 Zn2+ 4 i 0.2786(1) 0.5 0.2879(2) 1. 0 d
Zn3 Zn2+ 4 i 0.4877(1) 0.5 0.2215(2) 1. 0 d
Zn4 Zn2+ 4 h 0.5 0.2445(3) 0.5 1. 0 d
F1 F1- 8 j 0.2586(4) 0.264(1) 0.3809(6) 1. 0 d
F2 F1- 8 j 0.2546(4) 0.2697(10) 0.1486(6) 1. 0 d
F3 F1- 8 j 0.4910(5) 0.2349(10) 0.3254(6) 1. 0 d
F4 F1- 8 j 0.4818(7) 0.2489(16) 0.0923(8) 1. 0 d
F5 F1- 4 i 0.4102(6) 0. 0.420(1) 1. 0 d
F6 F1- 4 i 0.6153(8) 0.5 0.3278(12) 1. 0 d
F7 F1- 4 i 0.3599(7) 0.5 0.0809(10) 1. 0 d
F8 F1- 4 i 0.4128(6) 0.5 0.4204(9) 1. 0 d
F9 F1- 4 i 0.1290(7) 0.5 0.1563(11) 1. 0 d

loop_
_atom_type_symbol
_atom_type_oxidation_number
Ba2+ 2.000
Zn2+ 2.000
F1- -1.000

_cod_duplicate_entry 1000217
